data_7702950
loop_
_publ_author_name
'Galimova, Milyausha F.'
'Zueva, Ekaterina M.'
'Dobrynin, Alexey B.'
'Samigullina, Aida I.'
'Musin, Rustem R.'
'Musina, Elvira I.'
'Karasik, Andrey A.'

_publ_section_title
;
 Cu<sub>4</sub>I<sub>4</sub>-cubane clusters based on
 10-(aryl)phenoxarsines and their luminescence.
;
_journal_issue 2
_journal_name_full 'Dalton transactions (Cambridge, England : 2003)'
_journal_page_first 482
_journal_page_last 491
_journal_paper_doi 10.1039/c9dt04122b
_journal_volume 49
_journal_year 2020
_chemical_formula_moiety 'C80 H68 As4 Cu4 I4 O8, C2 H3 N'
_chemical_formula_sum 'C82 H71 As4 Cu4 I4 N O8'
_chemical_formula_weight 2259.83
_chemical_name_systematic
;
tetra-(\m^3^-iodo)-tetrakis(10-(p-ethoxyphenyl)phenoxarsine)copper(I)
;
_space_group_crystal_system triclinic
_space_group_IT_number 2
_space_group_name_Hall '-P 1'
_space_group_name_H-M_alt 'P -1'
_atom_sites_solution_hydrogens geom
_audit_creation_method SHELXL-2017/1
_audit_update_record
;
2019-10-18 deposited with the CCDC.	2019-12-05 downloaded from the CCDC.
;
_cell_angle_alpha 77.387(2)
_cell_angle_beta 76.819(2)
_cell_angle_gamma 83.848(2)
_cell_formula_units_Z 2
_cell_length_a 12.4737(6)
_cell_length_b 13.1687(6)
_cell_length_c 25.6324(12)
_cell_measurement_reflns_used 9884
_cell_measurement_temperature 100
_cell_measurement_theta_max 30.51
_cell_measurement_theta_min 2.24
_cell_volume 3993.3(3)
_computing_cell_refinement 'Bruker SAINT'
_computing_data_collection 'Bruker APEX2'
_computing_data_reduction 'Bruker SAINT'
_computing_molecular_graphics 'Bruker SHELXTL'
_computing_publication_material 'Bruker SHELXTL'
_computing_structure_refinement 'SHELXL-2017/1 (Sheldrick, 2017)'
_computing_structure_solution 'SHELXS-97 (Sheldrick 2008)'
_diffrn_ambient_temperature 100
_diffrn_measured_fraction_theta_full 0.990
_diffrn_measured_fraction_theta_max 0.956
_diffrn_measurement_device_type 'Bruker APEX-II CCD'
_diffrn_measurement_method '\f and \w scans'
_diffrn_radiation_type MoK\a
_diffrn_radiation_wavelength 0.71073
_diffrn_reflns_av_R_equivalents 0.0942
_diffrn_reflns_av_unetI/netI 0.1137
_diffrn_reflns_Laue_measured_fraction_full 0.990
_diffrn_reflns_Laue_measured_fraction_max 0.956
_diffrn_reflns_limit_h_max 17
_diffrn_reflns_limit_h_min -17
_diffrn_reflns_limit_k_max 18
_diffrn_reflns_limit_k_min -15
_diffrn_reflns_limit_l_max 36
_diffrn_reflns_limit_l_min -36
_diffrn_reflns_number 53018
_diffrn_reflns_point_group_measured_fraction_full 0.990
_diffrn_reflns_point_group_measured_fraction_max 0.956
_diffrn_reflns_theta_full 25.242
_diffrn_reflns_theta_max 30.774
_diffrn_reflns_theta_min 0.833
_exptl_absorpt_coefficient_mu 4.297
_exptl_absorpt_correction_type none
_exptl_crystal_colour colorless
_exptl_crystal_density_diffrn 1.879
_exptl_crystal_description prismatic
_exptl_crystal_F_000 2188
_exptl_crystal_size_max 0.05
_exptl_crystal_size_mid 0.05
_exptl_crystal_size_min 0.03
_refine_diff_density_max 3.108
_refine_diff_density_min -4.013
_refine_diff_density_rms 0.476
_refine_ls_extinction_method none
_refine_ls_goodness_of_fit_ref 1.001
_refine_ls_hydrogen_treatment constr
_refine_ls_matrix_type full
_refine_ls_number_parameters 927
_refine_ls_number_reflns 23865
_refine_ls_number_restraints 0
_refine_ls_restrained_S_all 1.001
_refine_ls_R_factor_all 0.0928
_refine_ls_R_factor_gt 0.0587
_refine_ls_shift/su_max 0.001
_refine_ls_shift/su_mean 0.000
_refine_ls_structure_factor_coef Fsqd
_refine_ls_weighting_details 'w=1/[\s^2^(Fo^2^)+(0.0789P)^2^] where P=(Fo^2^+2Fc^2^)/3'
_refine_ls_weighting_scheme calc
_refine_ls_wR_factor_gt 0.1344
_refine_ls_wR_factor_ref 0.1650
_reflns_Friedel_coverage 0.000
_reflns_number_gt 16013
_reflns_number_total 23865
_reflns_threshold_expression 'I > 2\s(I)'
_cod_data_source_file c9dt04122b2.cif
_cod_data_source_block Mus212
_cod_depositor_comments 'Adding full bibliography for 7702948--7702952.cif.'
_cod_database_code 7702950
_shelx_shelxl_version_number 2017/1
_shelx_space_group_comment
;
The symmetry employed for this shelxl refinement is uniquely defined
by the following loop, which should always be used as a source of
symmetry information in preference to the above space-group names.
They are only intended as comments.
;

loop_
_space_group_symop_operation_xyz
'x, y, z'
'-x, -y, -z'

loop_
_atom_site_label
_atom_site_type_symbol
_atom_site_fract_x
_atom_site_fract_y
_atom_site_fract_z
_atom_site_U_iso_or_equiv
_atom_site_adp_type
_atom_site_occupancy
_atom_site_site_symmetry_order
_atom_site_calc_flag
_atom_site_refinement_flags_posn
_atom_site_refinement_flags_adp
C1 C -0.4227(5) 0.8277(5) 0.3056(3) 0.0133(13) Uani 1 1 d . .
C2 C -0.4192(6) 0.8416(6) 0.3572(3) 0.0166(14) Uani 1 1 d . .
H2 H -0.373058 0.797802 0.377310 0.020 Uiso 1 1 calc R U
C3 C -0.4849(6) 0.9212(6) 0.3790(3) 0.0193(15) Uani 1 1 d . .
H3 H -0.483385 0.929464 0.413946 0.023 Uiso 1 1 calc R U
C4 C -0.5513(6) 0.9870(6) 0.3494(3) 0.0203(16) Uani 1 1 d . .
H4 H -0.594958 1.039688 0.364307 0.024 Uiso 1 1 calc R U
C5 C -0.5541(6) 0.9759(6) 0.2976(3) 0.0218(16) Uani 1 1 d . .
H5 H -0.598790 1.021410 0.277364 0.026 Uiso 1 1 calc R U
C6 C -0.4894(6) 0.8962(5) 0.2759(3) 0.0159(14) Uani 1 1 d . .
C7 C -0.4643(5) 0.8125(6) 0.1977(3) 0.0144(14) Uani 1 1 d . .
C8 C -0.5090(5) 0.8178(6) 0.1520(3) 0.0180(15) Uani 1 1 d . .
H8 H -0.556398 0.874106 0.141390 0.022 Uiso 1 1 calc R U
C9 C -0.4828(6) 0.7396(6) 0.1225(3) 0.0217(16) Uani 1 1 d . .
H9 H -0.513091 0.743547 0.092114 0.026 Uiso 1 1 calc R U
C10 C -0.4116(6) 0.6545(6) 0.1375(3) 0.0217(16) Uani 1 1 d . .
H10 H -0.394137 0.601410 0.117767 0.026 Uiso 1 1 calc R U
C11 C -0.3676(6) 0.6519(6) 0.1830(3) 0.0162(14) Uani 1 1 d . .
H11 H -0.318703 0.596477 0.193045 0.019 Uiso 1 1 calc R U
C12 C -0.3939(5) 0.7285(5) 0.2141(3) 0.0123(13) Uani 1 1 d . .
C13 C -0.3828(5) 0.5941(5) 0.3239(3) 0.0110(13) Uani 1 1 d . .
C14 C -0.4707(5) 0.5443(5) 0.3178(3) 0.0112(12) Uani 1 1 d . .
H14 H -0.506423 0.572092 0.289282 0.013 Uiso 1 1 calc R U
C15 C -0.5052(5) 0.4542(5) 0.3538(3) 0.0136(13) Uani 1 1 d . .
H15 H -0.564847 0.422032 0.349802 0.016 Uiso 1 1 calc R U
C16 C -0.4520(5) 0.4114(5) 0.3957(3) 0.0125(13) Uani 1 1 d . .
C17 C -0.3628(6) 0.4613(6) 0.4020(3) 0.0177(15) Uani 1 1 d . .
H17 H -0.327813 0.434180 0.430928 0.021 Uiso 1 1 calc R U
C18 C -0.3275(6) 0.5503(5) 0.3654(3) 0.0156(14) Uani 1 1 d . .
H18 H -0.266221 0.581279 0.368531 0.019 Uiso 1 1 calc R U
C19 C -0.5551(6) 0.2598(5) 0.4229(3) 0.0216(16) Uani 1 1 d . .
H19A H -0.532005 0.244632 0.386459 0.026 Uiso 1 1 calc R U
H19B H -0.627542 0.296008 0.426000 0.026 Uiso 1 1 calc R U
C20 C -0.5585(7) 0.1605(6) 0.4654(4) 0.032(2) Uani 1 1 d . .
H20A H -0.485180 0.128961 0.464153 0.049 Uiso 1 1 calc R U
H20B H -0.604309 0.113375 0.458142 0.049 Uiso 1 1 calc R U
H20C H -0.588201 0.175993 0.500980 0.049 Uiso 1 1 calc R U
C21 C 0.2139(5) 0.5645(5) 0.3880(3) 0.0129(13) Uani 1 1 d . .
C22 C 0.2745(6) 0.6527(6) 0.3711(3) 0.0171(15) Uani 1 1 d . .
H22 H 0.269149 0.697775 0.338281 0.021 Uiso 1 1 calc R U
C23 C 0.3426(6) 0.6746(6) 0.4023(3) 0.0205(16) Uani 1 1 d . .
H23 H 0.383010 0.733826 0.390182 0.025 Uiso 1 1 calc R U
C24 C 0.3509(6) 0.6095(6) 0.4511(3) 0.0225(16) Uani 1 1 d . .
H24 H 0.397465 0.623854 0.471838 0.027 Uiso 1 1 calc R U
C25 C 0.2895(6) 0.5223(6) 0.4692(3) 0.0226(16) Uani 1 1 d . .
H25 H 0.294161 0.477633 0.502226 0.027 Uiso 1 1 calc R U
C26 C 0.2212(6) 0.5024(5) 0.4376(3) 0.0142(13) Uani 1 1 d . .
C27 C 0.0699(7) 0.3938(6) 0.4458(3) 0.0212(16) Uani 1 1 d . .
C28 C 0.0025(7) 0.3283(6) 0.4855(3) 0.0268(19) Uani 1 1 d . .
H28 H 0.018301 0.306166 0.520057 0.032 Uiso 1 1 calc R U
C29 C -0.0896(6) 0.2948(6) 0.4739(4) 0.029(2) Uani 1 1 d . .
H29 H -0.133989 0.248653 0.500679 0.035 Uiso 1 1 calc R U
C30 C -0.1172(6) 0.3289(6) 0.4230(4) 0.029(2) Uani 1 1 d . .
H30 H -0.178525 0.305455 0.415341 0.035 Uiso 1 1 calc R U
C31 C -0.0516(6) 0.3975(6) 0.3847(4) 0.0223(16) Uani 1 1 d . .
H31 H -0.069979 0.422304 0.350766 0.027 Uiso 1 1 calc R U
C32 C 0.0432(6) 0.4321(5) 0.3949(3) 0.0146(14) Uani 1 1 d . .
C33 C 0.2447(6) 0.4303(5) 0.3044(3) 0.0130(13) Uani 1 1 d . .
C34 C 0.2455(6) 0.3239(5) 0.3224(3) 0.0171(14) Uani 1 1 d . .
H34 H 0.191992 0.294692 0.351965 0.020 Uiso 1 1 calc R U
C35 C 0.3274(6) 0.2598(5) 0.2959(3) 0.0193(15) Uani 1 1 d . .
H35 H 0.326745 0.187801 0.307639 0.023 Uiso 1 1 calc R U
C36 C 0.4088(6) 0.3015(6) 0.2526(3) 0.0196(15) Uani 1 1 d . .
C37 C 0.4097(6) 0.4097(5) 0.2343(3) 0.0151(14) Uani 1 1 d . .
H37 H 0.464726 0.439106 0.205553 0.018 Uiso 1 1 calc R U
C38 C 0.3263(5) 0.4722(5) 0.2600(3) 0.0122(13) Uani 1 1 d . .
H38 H 0.324890 0.543951 0.247311 0.015 Uiso 1 1 calc R U
C39 C 0.5665(7) 0.2698(7) 0.1829(3) 0.0290(19) Uani 1 1 d . .
H39A H 0.613616 0.314237 0.192104 0.035 Uiso 1 1 calc R U
H39B H 0.532240 0.310080 0.153895 0.035 Uiso 1 1 calc R U
C40 C 0.6322(8) 0.1776(8) 0.1650(4) 0.044(3) Uani 1 1 d . .
H40A H 0.680879 0.149355 0.189384 0.065 Uiso 1 1 calc R U
H40B H 0.674643 0.198365 0.128570 0.065 Uiso 1 1 calc R U
H40C H 0.583295 0.125661 0.165518 0.065 Uiso 1 1 calc R U
C41 C 0.1155(5) 1.1387(5) 0.2284(3) 0.0130(9) Uani 1 1 d . .
C42 C 0.2108(6) 1.1039(6) 0.1952(3) 0.0189(15) Uani 1 1 d . .
H42 H 0.224348 1.033040 0.195174 0.023 Uiso 1 1 calc R U
C43 C 0.2864(7) 1.1745(6) 0.1619(3) 0.0238(17) Uani 1 1 d . .
H43 H 0.350340 1.151327 0.139843 0.029 Uiso 1 1 calc R U
C44 C 0.2641(6) 1.2801(6) 0.1623(3) 0.0204(16) Uani 1 1 d . .
H44 H 0.314145 1.327893 0.140931 0.024 Uiso 1 1 calc R U
C45 C 0.1674(6) 1.3148(6) 0.1945(3) 0.0199(15) Uani 1 1 d . .
H45 H 0.151996 1.385681 0.193970 0.024 Uiso 1 1 calc R U
C46 C 0.0944(6) 1.2433(5) 0.2274(3) 0.0165(14) Uani 1 1 d . .
C47 C -0.0990(6) 1.2409(5) 0.2730(3) 0.0155(14) Uani 1 1 d . .
C48 C -0.1899(6) 1.3126(6) 0.2781(3) 0.0196(15) Uani 1 1 d . .
H48 H -0.181052 1.383723 0.272402 0.024 Uiso 1 1 calc R U
C49 C -0.2921(6) 1.2744(6) 0.2918(3) 0.0186(15) Uani 1 1 d . .
H49 H -0.354125 1.320363 0.295178 0.022 Uiso 1 1 calc R U
C50 C -0.3056(6) 1.1683(6) 0.3007(3) 0.0203(15) Uani 1 1 d . .
H50 H -0.376289 1.144322 0.309610 0.024 Uiso 1 1 calc R U
C51 C -0.2161(5) 1.0986(6) 0.2966(3) 0.0154(14) Uani 1 1 d . .
H51 H -0.225750 1.027653 0.302479 0.019 Uiso 1 1 calc R U
C52 C -0.1090(5) 1.1349(5) 0.2833(3) 0.0130(9) Uani 1 1 d . .
C53 C 0.0692(5) 1.0286(5) 0.3451(3) 0.0104(12) Uani 1 1 d . .
C54 C 0.0443(6) 1.1048(5) 0.3771(3) 0.0163(14) Uani 1 1 d . .
H54 H -0.000828 1.163458 0.367213 0.020 Uiso 1 1 calc R U
C55 C 0.0879(6) 1.0922(5) 0.4242(3) 0.0161(14) Uani 1 1 d . .
H55 H 0.071939 1.142732 0.445653 0.019 Uiso 1 1 calc R U
C56 C 0.1552(6) 1.0039(6) 0.4387(3) 0.0164(14) Uani 1 1 d . .
C57 C 0.1795(6) 0.9289(5) 0.4069(3) 0.0152(14) Uani 1 1 d . .
H57 H 0.225255 0.870555 0.416568 0.018 Uiso 1 1 calc R U
C58 C 0.1362(6) 0.9399(5) 0.3609(3) 0.0146(14) Uani 1 1 d . .
H58 H 0.151626 0.888235 0.340162 0.017 Uiso 1 1 calc R U
C59 C 0.1688(6) 1.0517(6) 0.5220(3) 0.0186(15) Uani 1 1 d . .
H59A H 0.089213 1.055424 0.534407 0.022 Uiso 1 1 calc R U
H59B H 0.192244 1.121474 0.505327 0.022 Uiso 1 1 calc R U
C60 C 0.2236(6) 1.0059(6) 0.5690(3) 0.0229(16) Uani 1 1 d . .
H60C H 0.197547 0.937984 0.585905 0.034 Uiso 1 1 calc R U
H60A H 0.206240 1.050218 0.595358 0.034 Uiso 1 1 calc R U
H60B H 0.302037 1.000160 0.555876 0.034 Uiso 1 1 calc R U
C61 C 0.0138(6) 0.7845(5) 0.0328(3) 0.0137(13) Uani 1 1 d . .
C62 C -0.0892(6) 0.7386(6) 0.0514(3) 0.0220(16) Uani 1 1 d . .
H62 H -0.109989 0.705319 0.087805 0.026 Uiso 1 1 calc R U
C63 C -0.1580(6) 0.7425(6) 0.0167(3) 0.0237(17) Uani 1 1 d . .
H63 H -0.224500 0.710287 0.028976 0.028 Uiso 1 1 calc R U
C64 C -0.1283(6) 0.7954(7) -0.0376(4) 0.0274(18) Uani 1 1 d . .
H64 H -0.175620 0.799196 -0.061308 0.033 Uiso 1 1 calc R U
C65 C -0.0282(7) 0.8421(6) -0.0562(3) 0.0244(17) Uani 1 1 d . .
H65 H -0.008788 0.877248 -0.092312 0.029 Uiso 1 1 calc R U
C66 C 0.0425(6) 0.8366(6) -0.0211(3) 0.0187(15) Uani 1 1 d . .
C67 C 0.2043(6) 0.9191(6) -0.0157(3) 0.0178(15) Uani 1 1 d . .
C68 C 0.2751(6) 0.9935(6) -0.0482(3) 0.0207(16) Uani 1 1 d . .
H68 H 0.276042 1.015228 -0.085305 0.025 Uiso 1 1 calc R U
C69 C 0.3449(6) 1.0347(6) -0.0237(3) 0.0214(16) Uani 1 1 d . .
H69 H 0.393074 1.084471 -0.044846 0.026 Uiso 1 1 calc R U
C70 C 0.3434(6) 1.0022(5) 0.0324(3) 0.0186(15) Uani 1 1 d . .
H70 H 0.390835 1.029391 0.048319 0.022 Uiso 1 1 calc R U
C71 C 0.2701(6) 0.9288(5) 0.0638(3) 0.0150(14) Uani 1 1 d . .
H71 H 0.266344 0.908632 0.101241 0.018 Uiso 1 1 calc R U
C72 C 0.2013(5) 0.8848(5) 0.0391(3) 0.0119(13) Uani 1 1 d . .
C73 C 0.2087(5) 0.6539(5) 0.0681(3) 0.0110(12) Uani 1 1 d . .
C74 C 0.2135(6) 0.6025(5) 0.0256(3) 0.0128(13) Uani 1 1 d . .
H74 H 0.166021 0.624961 0.001599 0.015 Uiso 1 1 calc R U
C75 C 0.2879(6) 0.5183(6) 0.0185(3) 0.0157(14) Uani 1 1 d . .
H75 H 0.289004 0.483245 -0.009451 0.019 Uiso 1 1 calc R U
C76 C 0.3616(5) 0.4862(5) 0.0535(3) 0.0109(12) Uani 1 1 d . .
C77 C 0.3598(6) 0.5368(5) 0.0959(3) 0.0147(14) Uani 1 1 d . .
H77 H 0.409638 0.515965 0.118737 0.018 Uiso 1 1 calc R U
C78 C 0.2822(6) 0.6192(5) 0.1035(3) 0.0147(14) Uani 1 1 d . .
H78 H 0.278799 0.651999 0.132575 0.018 Uiso 1 1 calc R U
C79 C 0.4338(6) 0.3355(5) 0.0167(3) 0.0176(15) Uani 1 1 d . .
H79A H 0.447779 0.370732 -0.021413 0.021 Uiso 1 1 calc R U
H79B H 0.361448 0.307679 0.026143 0.021 Uiso 1 1 calc R U
C80 C 0.5212(6) 0.2497(5) 0.0265(3) 0.0177(15) Uani 1 1 d . .
H80A H 0.592633 0.277694 0.014378 0.027 Uiso 1 1 calc R U
H80B H 0.516947 0.197005 0.006476 0.027 Uiso 1 1 calc R U
H80C H 0.509634 0.219491 0.064816 0.027 Uiso 1 1 calc R U
C90 C 0.8566(10) 0.4373(8) 0.1085(5) 0.049(3) Uani 1 1 d . .
C91 C 0.9714(12) 0.4135(13) 0.1061(8) 0.119(8) Uani 1 1 d . .
H91A H 1.002545 0.381962 0.075098 0.179 Uiso 1 1 calc R U
H91B H 0.981977 0.365944 0.138940 0.179 Uiso 1 1 calc R U
H91C H 1.007170 0.476388 0.102489 0.179 Uiso 1 1 calc R U
O1 O -0.4985(5) 0.8961(4) 0.2231(2) 0.0221(12) Uani 1 1 d . .
O2 O 0.1635(5) 0.4131(4) 0.4603(2) 0.0237(12) Uani 1 1 d . .
O3 O 0.0023(4) 1.2862(4) 0.2590(2) 0.0225(12) Uani 1 1 d . .
O4 O 0.1406(5) 0.8834(4) -0.0455(2) 0.0250(12) Uani 1 1 d . .
O16 O -0.4780(4) 0.3225(4) 0.4325(2) 0.0208(11) Uani 1 1 d . .
O36 O 0.4845(4) 0.2311(4) 0.2297(2) 0.0233(12) Uani 1 1 d . .
O56 O 0.2016(4) 0.9840(4) 0.4835(2) 0.0185(11) Uani 1 1 d . .
O76 O 0.4401(4) 0.4062(4) 0.05125(19) 0.0125(9) Uani 1 1 d . .
Cu1 Cu 0.03699(7) 0.77200(6) 0.17581(3) 0.01229(17) Uani 1 1 d . .
Cu2 Cu 0.00218(7) 0.87700(6) 0.25653(3) 0.01223(17) Uani 1 1 d . .
Cu3 Cu -0.13955(6) 0.74281(6) 0.25741(3) 0.01252(17) Uani 1 1 d . .
Cu4 Cu 0.05151(7) 0.66138(6) 0.28203(4) 0.01308(17) Uani 1 1 d . .
As1 As -0.32876(5) 0.72061(5) 0.27491(3) 0.01029(14) Uani 1 1 d . .
As2 As 0.13542(6) 0.52535(5) 0.33892(3) 0.01100(14) Uani 1 1 d . .
As3 As 0.01868(5) 1.03844(5) 0.27785(3) 0.00985(13) Uani 1 1 d . .
As4 As 0.11090(5) 0.77434(5) 0.08244(3) 0.00995(13) Uani 1 1 d . .
I1 I -0.03641(4) 0.58044(3) 0.21611(2) 0.01322(10) Uani 1 1 d . .
I2 I 0.20421(3) 0.79094(3) 0.22371(2) 0.01116(9) Uani 1 1 d . .
I3 I -0.12273(4) 0.92106(3) 0.18178(2) 0.01317(10) Uani 1 1 d . .
I4 I -0.09222(3) 0.75740(3) 0.35239(2) 0.01147(9) Uani 1 1 d . .
N90 N 0.7689(8) 0.4573(7) 0.1108(4) 0.054(3) Uani 1 1 d . .

loop_
_atom_site_aniso_label
_atom_site_aniso_U_11
_atom_site_aniso_U_22
_atom_site_aniso_U_33
_atom_site_aniso_U_23
_atom_site_aniso_U_13
_atom_site_aniso_U_12
C1 0.010(3) 0.016(3) 0.016(3) -0.006(3) -0.003(3) -0.003(3)
C2 0.015(3) 0.015(4) 0.025(4) -0.009(3) -0.009(3) 0.000(3)
C3 0.024(4) 0.015(4) 0.023(4) -0.006(3) -0.012(3) -0.001(3)
C4 0.023(4) 0.011(3) 0.030(4) -0.009(3) -0.009(3) 0.001(3)
C5 0.018(4) 0.019(4) 0.033(4) -0.012(3) -0.012(3) 0.008(3)
C6 0.015(3) 0.012(3) 0.022(4) -0.006(3) -0.004(3) -0.002(3)
C7 0.010(3) 0.022(4) 0.013(3) -0.005(3) -0.007(3) 0.002(3)
C8 0.007(3) 0.024(4) 0.021(4) 0.002(3) -0.006(3) -0.001(3)
C9 0.017(4) 0.036(5) 0.016(4) -0.005(3) -0.006(3) -0.011(3)
C10 0.027(4) 0.026(4) 0.016(4) -0.005(3) -0.006(3) -0.011(3)
C11 0.015(3) 0.020(4) 0.016(3) -0.006(3) -0.006(3) 0.001(3)
C12 0.008(3) 0.018(3) 0.011(3) -0.004(3) -0.002(2) -0.004(3)
C13 0.006(3) 0.012(3) 0.018(3) -0.008(3) -0.003(2) 0.000(2)
C14 0.013(3) 0.010(3) 0.013(3) -0.002(2) -0.008(2) 0.001(2)
C15 0.012(3) 0.013(3) 0.018(3) -0.006(3) -0.006(3) -0.001(3)
C16 0.013(3) 0.009(3) 0.013(3) 0.002(2) -0.002(2) -0.002(2)
C17 0.020(4) 0.019(4) 0.018(4) -0.001(3) -0.013(3) -0.002(3)
C18 0.011(3) 0.017(4) 0.023(4) -0.008(3) -0.009(3) -0.001(3)
C19 0.022(4) 0.011(3) 0.034(4) -0.003(3) -0.009(3) -0.007(3)
C20 0.038(5) 0.020(4) 0.039(5) 0.007(4) -0.014(4) -0.014(4)
C21 0.012(3) 0.010(3) 0.019(3) -0.007(3) -0.004(3) -0.002(2)
C22 0.016(3) 0.016(4) 0.024(4) -0.010(3) -0.007(3) -0.003(3)
C23 0.012(3) 0.024(4) 0.032(4) -0.017(3) -0.010(3) 0.004(3)
C24 0.024(4) 0.026(4) 0.025(4) -0.014(3) -0.014(3) 0.001(3)
C25 0.026(4) 0.026(4) 0.020(4) -0.006(3) -0.015(3) 0.007(3)
C26 0.018(3) 0.014(3) 0.013(3) -0.005(3) -0.006(3) 0.001(3)
C27 0.027(4) 0.014(4) 0.024(4) -0.009(3) -0.003(3) 0.001(3)
C28 0.035(5) 0.012(4) 0.025(4) 0.000(3) 0.006(4) 0.000(3)
C29 0.017(4) 0.018(4) 0.041(5) -0.001(4) 0.014(4) -0.004(3)
C30 0.015(4) 0.016(4) 0.052(6) -0.004(4) 0.001(4) -0.002(3)
C31 0.013(3) 0.016(4) 0.037(5) -0.001(3) -0.007(3) -0.001(3)
C32 0.010(3) 0.011(3) 0.021(4) -0.005(3) -0.002(3) 0.004(3)
C33 0.015(3) 0.012(3) 0.015(3) -0.004(3) -0.008(3) 0.000(3)
C34 0.021(4) 0.016(4) 0.018(3) -0.004(3) -0.010(3) -0.002(3)
C35 0.028(4) 0.007(3) 0.027(4) -0.007(3) -0.013(3) 0.003(3)
C36 0.019(4) 0.026(4) 0.019(4) -0.013(3) -0.010(3) 0.004(3)
C37 0.017(3) 0.018(4) 0.012(3) -0.003(3) -0.009(3) 0.003(3)
C38 0.014(3) 0.011(3) 0.014(3) -0.001(3) -0.009(3) 0.000(2)
C39 0.025(4) 0.041(5) 0.021(4) -0.013(4) -0.005(3) 0.014(4)
C40 0.038(5) 0.060(7) 0.036(5) -0.029(5) -0.007(4) 0.021(5)
C41 0.014(2) 0.013(2) 0.016(2) -0.0058(19) -0.0075(18) -0.0063(18)
C42 0.021(4) 0.012(3) 0.022(4) -0.003(3) 0.001(3) -0.008(3)
C43 0.023(4) 0.028(4) 0.019(4) -0.003(3) 0.002(3) -0.015(3)
C44 0.020(4) 0.019(4) 0.025(4) 0.001(3) -0.010(3) -0.012(3)
C45 0.028(4) 0.007(3) 0.026(4) 0.001(3) -0.013(3) -0.001(3)
C46 0.016(3) 0.014(3) 0.023(4) 0.001(3) -0.013(3) -0.005(3)
C47 0.015(3) 0.009(3) 0.022(4) -0.001(3) -0.005(3) -0.003(3)
C48 0.018(4) 0.012(4) 0.032(4) -0.007(3) -0.011(3) 0.002(3)
C49 0.010(3) 0.014(4) 0.032(4) -0.005(3) -0.007(3) 0.004(3)
C50 0.016(3) 0.025(4) 0.022(4) -0.006(3) -0.007(3) -0.003(3)
C51 0.011(3) 0.022(4) 0.018(3) -0.008(3) -0.005(3) -0.005(3)
C52 0.014(2) 0.013(2) 0.016(2) -0.0058(19) -0.0075(18) -0.0063(18)
C53 0.010(3) 0.012(3) 0.012(3) -0.004(2) -0.004(2) -0.005(2)
C54 0.020(4) 0.009(3) 0.022(4) -0.004(3) -0.011(3) 0.004(3)
C55 0.019(3) 0.012(3) 0.021(4) -0.011(3) -0.006(3) 0.003(3)
C56 0.016(3) 0.019(4) 0.016(3) -0.004(3) -0.005(3) -0.004(3)
C57 0.016(3) 0.013(3) 0.017(3) -0.005(3) -0.006(3) 0.005(3)
C58 0.016(3) 0.015(3) 0.017(3) -0.011(3) -0.006(3) 0.002(3)
C59 0.014(3) 0.023(4) 0.021(4) -0.009(3) -0.002(3) -0.003(3)
C60 0.027(4) 0.030(4) 0.017(4) -0.009(3) -0.012(3) -0.001(3)
C61 0.013(3) 0.013(3) 0.019(3) -0.007(3) -0.008(3) 0.003(3)
C62 0.013(3) 0.026(4) 0.027(4) -0.001(3) -0.008(3) -0.002(3)
C63 0.013(3) 0.031(4) 0.032(4) -0.011(4) -0.010(3) -0.003(3)
C64 0.018(4) 0.036(5) 0.036(5) -0.015(4) -0.017(3) 0.002(3)
C65 0.031(4) 0.025(4) 0.023(4) -0.003(3) -0.017(3) -0.006(3)
C66 0.019(4) 0.017(4) 0.023(4) -0.005(3) -0.010(3) -0.001(3)
C67 0.018(3) 0.019(4) 0.018(3) -0.001(3) -0.007(3) -0.007(3)
C68 0.019(4) 0.021(4) 0.023(4) 0.003(3) -0.009(3) -0.008(3)
C69 0.016(4) 0.024(4) 0.021(4) 0.002(3) 0.001(3) -0.010(3)
C70 0.017(3) 0.012(3) 0.029(4) -0.007(3) -0.006(3) -0.002(3)
C71 0.018(3) 0.014(3) 0.018(3) -0.003(3) -0.009(3) -0.007(3)
C72 0.011(3) 0.009(3) 0.016(3) -0.002(3) -0.005(2) -0.001(2)
C73 0.007(3) 0.009(3) 0.018(3) -0.004(3) -0.003(2) -0.001(2)
C74 0.016(3) 0.015(3) 0.012(3) -0.007(3) -0.007(3) 0.000(3)
C75 0.015(3) 0.020(4) 0.018(3) -0.011(3) -0.009(3) 0.003(3)
C76 0.010(3) 0.011(3) 0.013(3) -0.002(2) -0.006(2) 0.000(2)
C77 0.020(3) 0.012(3) 0.015(3) -0.005(3) -0.010(3) 0.002(3)
C78 0.016(3) 0.012(3) 0.015(3) -0.004(3) -0.003(3) 0.002(3)
C79 0.018(3) 0.015(4) 0.023(4) -0.011(3) -0.002(3) -0.006(3)
C80 0.018(3) 0.015(4) 0.021(4) -0.006(3) -0.003(3) 0.002(3)
C90 0.069(8) 0.042(6) 0.052(7) -0.028(5) -0.041(6) 0.021(6)
C91 0.089(12) 0.136(15) 0.193(19) -0.136(15) -0.083(13) 0.050(11)
O1 0.029(3) 0.018(3) 0.023(3) -0.007(2) -0.016(2) 0.010(2)
O2 0.036(3) 0.018(3) 0.020(3) 0.002(2) -0.015(2) -0.003(2)
O3 0.014(2) 0.009(2) 0.047(4) -0.009(2) -0.006(2) -0.004(2)
O4 0.027(3) 0.033(3) 0.019(3) 0.002(2) -0.012(2) -0.017(2)
O16 0.023(3) 0.016(3) 0.027(3) 0.001(2) -0.016(2) -0.005(2)
O36 0.024(3) 0.022(3) 0.028(3) -0.014(2) -0.012(2) 0.014(2)
O56 0.023(3) 0.019(3) 0.018(3) -0.009(2) -0.011(2) 0.001(2)
O76 0.012(2) 0.010(2) 0.019(2) -0.0070(19) -0.0083(19) 0.0052(18)
Cu1 0.0119(4) 0.0129(4) 0.0130(4) -0.0042(3) -0.0024(3) -0.0020(3)
Cu2 0.0137(4) 0.0075(4) 0.0184(4) -0.0050(3) -0.0062(3) -0.0030(3)
Cu3 0.0072(4) 0.0141(4) 0.0183(4) -0.0049(3) -0.0045(3) -0.0028(3)
Cu4 0.0110(4) 0.0100(4) 0.0197(4) -0.0023(3) -0.0073(3) 0.0001(3)
As1 0.0067(3) 0.0116(3) 0.0148(3) -0.0043(3) -0.0046(2) -0.0019(2)
As2 0.0105(3) 0.0078(3) 0.0165(3) -0.0031(3) -0.0060(3) 0.0003(2)
As3 0.0104(3) 0.0062(3) 0.0149(3) -0.0030(2) -0.0048(2) -0.0029(2)
As4 0.0089(3) 0.0097(3) 0.0127(3) -0.0035(3) -0.0037(2) -0.0016(2)
I1 0.0159(2) 0.0070(2) 0.0194(2) -0.00527(16) -0.00560(17) -0.00250(16)
I2 0.00871(18) 0.0113(2) 0.0148(2) -0.00335(16) -0.00380(15) -0.00243(15)
I3 0.0145(2) 0.0095(2) 0.0173(2) -0.00211(16) -0.00861(17) 0.00121(16)
I4 0.01145(19) 0.0123(2) 0.0125(2) -0.00404(16) -0.00367(15) -0.00292(15)
N90 0.055(6) 0.056(6) 0.063(6) -0.028(5) -0.032(5) 0.017(5)

loop_
_atom_type_symbol
_atom_type_description
_atom_type_scat_dispersion_real
_atom_type_scat_dispersion_imag
_atom_type_scat_source
C C 0.0033 0.0016 'International Tables Vol C Tables 4.2.6.8 and 6.1.1.4'
H H 0.0000 0.0000 'International Tables Vol C Tables 4.2.6.8 and 6.1.1.4'
O O 0.0106 0.0060 'International Tables Vol C Tables 4.2.6.8 and 6.1.1.4'
Cu Cu 0.3201 1.2651 'International Tables Vol C Tables 4.2.6.8 and 6.1.1.4'
As As 0.0499 2.0058 'International Tables Vol C Tables 4.2.6.8 and 6.1.1.4'
I I -0.4742 1.8119 'International Tables Vol C Tables 4.2.6.8 and 6.1.1.4'
N N 0.0061 0.0033 'International Tables Vol C Tables 4.2.6.8 and 6.1.1.4'

loop_
_geom_angle_atom_site_label_1
_geom_angle_atom_site_label_2
_geom_angle_atom_site_label_3
_geom_angle
C6 C1 C2 118.7(6)
C6 C1 As1 121.4(5)
C2 C1 As1 119.8(5)
C1 C2 C3 120.1(7)
C1 C2 H2 120.0
C3 C2 H2 120.0
C4 C3 C2 120.3(7)
C4 C3 H3 119.8
C2 C3 H3 119.8
C3 C4 C5 120.5(7)
C3 C4 H4 119.8
C5 C4 H4 119.8
C4 C5 C6 119.4(7)
C4 C5 H5 120.3
C6 C5 H5 120.3
C1 C6 O1 126.0(6)
C1 C6 C5 121.0(7)
O1 C6 C5 113.1(6)
O1 C7 C12 126.3(6)
O1 C7 C8 113.2(6)
C12 C7 C8 120.5(6)
C9 C8 C7 119.9(7)
C9 C8 H8 120.0
C7 C8 H8 120.0
C8 C9 C10 121.0(7)
C8 C9 H9 119.5
C10 C9 H9 119.5
C11 C10 C9 117.7(7)
C11 C10 H10 121.1
C9 C10 H10 121.1
C12 C11 C10 122.6(7)
C12 C11 H11 118.7
C10 C11 H11 118.7
C11 C12 C7 118.2(6)
C11 C12 As1 120.1(5)
C7 C12 As1 121.6(5)
C18 C13 C14 119.4(6)
C18 C13 As1 117.5(5)
C14 C13 As1 123.0(5)
C15 C14 C13 120.4(6)
C15 C14 H14 119.8
C13 C14 H14 119.8
C16 C15 C14 120.4(6)
C16 C15 H15 119.8
C14 C15 H15 119.8
O16 C16 C15 125.0(6)
O16 C16 C17 115.6(6)
C15 C16 C17 119.4(6)
C18 C17 C16 119.9(7)
C18 C17 H17 120.0
C16 C17 H17 120.0
C17 C18 C13 120.3(6)
C17 C18 H18 119.8
C13 C18 H18 119.8
O16 C19 C20 107.0(7)
O16 C19 H19A 110.3
C20 C19 H19A 110.3
O16 C19 H19B 110.3
C20 C19 H19B 110.3
H19A C19 H19B 108.6
C19 C20 H20A 109.5
C19 C20 H20B 109.5
H20A C20 H20B 109.5
C19 C20 H20C 109.5
H20A C20 H20C 109.5
H20B C20 H20C 109.5
C26 C21 C22 117.4(7)
C26 C21 As2 122.1(5)
C22 C21 As2 120.1(5)
C23 C22 C21 121.1(7)
C23 C22 H22 119.4
C21 C22 H22 119.4
C24 C23 C22 120.3(7)
C24 C23 H23 119.9
C22 C23 H23 119.9
C23 C24 C25 119.5(7)
C23 C24 H24 120.2
C25 C24 H24 120.2
C26 C25 C24 119.2(7)
C26 C25 H25 120.4
C24 C25 H25 120.4
C21 C26 C25 122.3(7)
C21 C26 O2 123.9(6)
C25 C26 O2 113.8(6)
O2 C27 C28 114.4(7)
O2 C27 C32 125.2(7)
C28 C27 C32 120.4(8)
C27 C28 C29 119.7(8)
C27 C28 H28 120.1
C29 C28 H28 120.1
C28 C29 C30 121.5(8)
C28 C29 H29 119.3
C30 C29 H29 119.3
C31 C30 C29 118.1(8)
C31 C30 H30 121.0
C29 C30 H30 121.0
C30 C31 C32 121.9(8)
C30 C31 H31 119.0
C32 C31 H31 119.0
C27 C32 C31 118.3(7)
C27 C32 As2 121.2(6)
C31 C32 As2 120.4(6)
C34 C33 C38 119.0(6)
C34 C33 As2 122.5(5)
C38 C33 As2 118.5(5)
C33 C34 C35 119.6(7)
C33 C34 H34 120.2
C35 C34 H34 120.2
C36 C35 C34 121.2(7)
C36 C35 H35 119.4
C34 C35 H35 119.4
O36 C36 C35 116.1(7)
O36 C36 C37 124.2(7)
C35 C36 C37 119.8(6)
C38 C37 C36 118.4(7)
C38 C37 H37 120.8
C36 C37 H37 120.8
C37 C38 C33 122.0(6)
C37 C38 H38 119.0
C33 C38 H38 119.0
O36 C39 C40 106.9(8)
O36 C39 H39A 110.3
C40 C39 H39A 110.3
O36 C39 H39B 110.3
C40 C39 H39B 110.3
H39A C39 H39B 108.6
C39 C40 H40A 109.5
C39 C40 H40B 109.5
H40A C40 H40B 109.5
C39 C40 H40C 109.5
H40A C40 H40C 109.5
H40B C40 H40C 109.5
C46 C41 C42 119.7(6)
C46 C41 As3 120.8(5)
C42 C41 As3 119.5(5)
C41 C42 C43 120.6(7)
C41 C42 H42 119.7
C43 C42 H42 119.7
C44 C43 C42 118.6(7)
C44 C43 H43 120.7
C42 C43 H43 120.7
C43 C44 C45 120.6(7)
C43 C44 H44 119.7
C45 C44 H44 119.7
C46 C45 C44 119.6(7)
C46 C45 H45 120.2
C44 C45 H45 120.2
C41 C46 C45 120.9(7)
C41 C46 O3 124.3(6)
C45 C46 O3 114.7(6)
C52 C47 O3 123.3(6)
C52 C47 C48 122.8(7)
O3 C47 C48 113.8(6)
C49 C48 C47 117.4(7)
C49 C48 H48 121.3
C47 C48 H48 121.3
C48 C49 C50 121.5(7)
C48 C49 H49 119.3
C50 C49 H49 119.3
C51 C50 C49 120.6(7)
C51 C50 H50 119.7
C49 C50 H50 119.7
C50 C51 C52 119.7(7)
C50 C51 H51 120.2
C52 C51 H51 120.2
C47 C52 C51 117.9(6)
C47 C52 As3 121.5(5)
C51 C52 As3 120.6(5)
C54 C53 C58 119.5(6)
C54 C53 As3 123.8(5)
C58 C53 As3 116.7(5)
C53 C54 C55 119.6(6)
C53 C54 H54 120.2
C55 C54 H54 120.2
C56 C55 C54 119.8(6)
C56 C55 H55 120.1
C54 C55 H55 120.1
O56 C56 C57 115.1(6)
O56 C56 C55 124.6(6)
C57 C56 C55 120.3(7)
C58 C57 C56 120.4(6)
C58 C57 H57 119.8
C56 C57 H57 119.8
C57 C58 C53 120.4(6)
C57 C58 H58 119.8
C53 C58 H58 119.8
O56 C59 C60 106.4(6)
O56 C59 H59A 110.4
C60 C59 H59A 110.4
O56 C59 H59B 110.4
C60 C59 H59B 110.4
H59A C59 H59B 108.6
C59 C60 H60C 109.5
C59 C60 H60A 109.5
H60C C60 H60A 109.5
C59 C60 H60B 109.5
H60C C60 H60B 109.5
H60A C60 H60B 109.5
C66 C61 C62 119.1(7)
C66 C61 As4 121.2(5)
C62 C61 As4 119.7(6)
C63 C62 C61 120.7(7)
C63 C62 H62 119.6
C61 C62 H62 119.6
C62 C63 C64 119.6(7)
C62 C63 H63 120.2
C64 C63 H63 120.2
C65 C64 C63 120.2(7)
C65 C64 H64 119.9
C63 C64 H64 119.9
C66 C65 C64 120.2(8)
C66 C65 H65 119.9
C64 C65 H65 119.9
C65 C66 O4 114.1(7)
C65 C66 C61 120.1(7)
O4 C66 C61 125.8(7)
C72 C67 C68 122.3(7)
C72 C67 O4 125.4(6)
C68 C67 O4 112.3(6)
C67 C68 C69 118.4(7)
C67 C68 H68 120.8
C69 C68 H68 120.8
C68 C69 C70 120.9(7)
C68 C69 H69 119.5
C70 C69 H69 119.5
C71 C70 C69 119.1(7)
C71 C70 H70 120.4
C69 C70 H70 120.4
C70 C71 C72 120.2(7)
C70 C71 H71 119.9
C72 C71 H71 119.9
C67 C72 C71 119.0(7)
C67 C72 As4 121.9(5)
C71 C72 As4 119.0(5)
C74 C73 C78 118.6(6)
C74 C73 As4 125.6(5)
C78 C73 As4 115.8(5)
C75 C74 C73 120.8(6)
C75 C74 H74 119.6
C73 C74 H74 119.6
C74 C75 C76 119.7(6)
C74 C75 H75 120.1
C76 C75 H75 120.1
O76 C76 C77 112.7(6)
O76 C76 C75 126.5(6)
C77 C76 C75 120.8(6)
C76 C77 C78 118.9(6)
C76 C77 H77 120.6
C78 C77 H77 120.6
C77 C78 C73 121.2(6)
C77 C78 H78 119.4
C73 C78 H78 119.4
O76 C79 C80 105.8(6)
O76 C79 H79A 110.6
C80 C79 H79A 110.6
O76 C79 H79B 110.6
C80 C79 H79B 110.6
H79A C79 H79B 108.7
C79 C80 H80A 109.5
C79 C80 H80B 109.5
H80A C80 H80B 109.5
C79 C80 H80C 109.5
H80A C80 H80C 109.5
H80B C80 H80C 109.5
N90 C90 C91 178.6(12)
C90 C91 H91A 109.5
C90 C91 H91B 109.5
H91A C91 H91B 109.5
C90 C91 H91C 109.5
H91A C91 H91C 109.5
H91B C91 H91C 109.5
C7 O1 C6 123.6(6)
C27 O2 C26 123.9(6)
C46 O3 C47 121.5(5)
C66 O4 C67 122.5(6)
C16 O16 C19 117.9(6)
C36 O36 C39 118.3(6)
C56 O56 C59 117.9(5)
C76 O76 C79 116.9(5)
As4 Cu1 I3 107.37(4)
As4 Cu1 Cu2 146.19(4)
I3 Cu1 Cu2 60.33(3)
As4 Cu1 Cu3 146.55(4)
I3 Cu1 Cu3 60.91(3)
Cu2 Cu1 Cu3 59.00(3)
As4 Cu1 I1 104.71(3)
I3 Cu1 I1 112.94(3)
Cu2 Cu1 I1 109.07(3)
Cu3 Cu1 I1 59.89(3)
As4 Cu1 I2 108.07(3)
I3 Cu1 I2 115.13(3)
Cu2 Cu1 I2 59.85(3)
Cu3 Cu1 I2 105.07(3)
I1 Cu1 I2 108.00(3)
As4 Cu1 Cu4 142.48(4)
I3 Cu1 Cu4 110.06(3)
Cu2 Cu1 Cu4 61.33(3)
Cu3 Cu1 Cu4 57.80(3)
I1 Cu1 Cu4 57.64(3)
I2 Cu1 Cu4 57.29(3)
As3 Cu2 Cu3 143.78(4)
As3 Cu2 Cu1 144.35(4)
Cu3 Cu2 Cu1 60.54(3)
As3 Cu2 I3 104.62(4)
Cu3 Cu2 I3 61.15(3)
Cu1 Cu2 I3 59.51(3)
As3 Cu2 I2 109.04(4)
Cu3 Cu2 I2 107.07(3)
Cu1 Cu2 I2 60.91(3)
I3 Cu2 I2 115.35(3)
As3 Cu2 I4 104.89(3)
Cu3 Cu2 I4 60.49(3)
Cu1 Cu2 I4 110.75(3)
I3 Cu2 I4 114.48(3)
I2 Cu2 I4 107.81(3)
As3 Cu2 Cu4 145.13(4)
Cu3 Cu2 Cu4 58.55(3)
Cu1 Cu2 Cu4 62.25(3)
I3 Cu2 Cu4 110.14(3)
I2 Cu2 Cu4 57.89(3)
I4 Cu2 Cu4 57.87(3)
As1 Cu3 Cu2 142.02(4)
As1 Cu3 Cu4 144.70(5)
Cu2 Cu3 Cu4 64.13(3)
As1 Cu3 Cu1 141.75(4)
Cu2 Cu3 Cu1 60.47(3)
Cu4 Cu3 Cu1 64.20(3)
As1 Cu3 I1 107.02(3)
Cu2 Cu3 I1 110.68(3)
Cu4 Cu3 I1 59.90(3)
Cu1 Cu3 I1 60.38(3)
As1 Cu3 I4 106.79(4)
Cu2 Cu3 I4 61.17(3)
Cu4 Cu3 I4 59.85(3)
Cu1 Cu3 I4 111.25(3)
I1 Cu3 I4 114.30(3)
As1 Cu3 I3 101.30(4)
Cu2 Cu3 I3 60.24(3)
Cu4 Cu3 I3 114.00(3)
Cu1 Cu3 I3 59.20(3)
I1 Cu3 I3 111.89(3)
I4 Cu3 I3 114.28(3)
As2 Cu4 I2 108.69(4)
As2 Cu4 Cu3 144.45(4)
I2 Cu4 Cu3 106.71(4)
As2 Cu4 I1 109.11(4)
I2 Cu4 I1 110.21(3)
Cu3 Cu4 I1 60.25(3)
As2 Cu4 I4 103.72(4)
I2 Cu4 I4 109.56(3)
Cu3 Cu4 I4 60.51(3)
I1 Cu4 I4 115.21(3)
As2 Cu4 Cu2 145.28(4)
I2 Cu4 Cu2 58.69(3)
Cu3 Cu4 Cu2 57.32(3)
I1 Cu4 Cu2 105.60(3)
I4 Cu4 Cu2 59.11(3)
As2 Cu4 Cu1 149.37(4)
I2 Cu4 Cu1 59.06(3)
Cu3 Cu4 Cu1 58.00(3)
I1 Cu4 Cu1 58.41(3)
I4 Cu4 Cu1 106.87(3)
Cu2 Cu4 Cu1 56.42(3)
C12 As1 C1 97.2(3)
C12 As1 C13 103.3(3)
C1 As1 C13 102.7(3)
C12 As1 Cu3 117.59(19)
C1 As1 Cu3 115.5(2)
C13 As1 Cu3 117.59(19)
C32 As2 C21 95.2(3)
C32 As2 C33 102.5(3)
C21 As2 C33 101.2(3)
C32 As2 Cu4 118.8(2)
C21 As2 Cu4 117.3(2)
C33 As2 Cu4 118.1(2)
C52 As3 C41 94.6(3)
C52 As3 C53 104.8(3)
C41 As3 C53 100.8(3)
C52 As3 Cu2 118.21(19)
C41 As3 Cu2 120.89(19)
C53 As3 Cu2 114.37(19)
C72 As4 C61 96.0(3)
C72 As4 C73 100.2(3)
C61 As4 C73 102.7(3)
C72 As4 Cu1 120.2(2)
C61 As4 Cu1 119.9(2)
C73 As4 Cu1 114.3(2)
Cu4 I1 Cu3 59.86(3)
Cu4 I1 Cu1 63.95(3)
Cu3 I1 Cu1 59.73(3)
Cu4 I2 Cu2 63.42(3)
Cu4 I2 Cu1 63.65(3)
Cu2 I2 Cu1 59.24(3)
Cu1 I3 Cu2 60.15(3)
Cu1 I3 Cu3 59.90(3)
Cu2 I3 Cu3 58.61(3)
Cu4 I4 Cu3 59.63(3)
Cu4 I4 Cu2 63.03(3)
Cu3 I4 Cu2 58.33(3)

loop_
_geom_bond_atom_site_label_1
_geom_bond_atom_site_label_2
_geom_bond_distance
C1 C6 1.383(10)
C1 C2 1.385(9)
C1 As1 1.921(7)
C2 C3 1.395(10)
C2 H2 0.9300
C3 C4 1.363(10)
C3 H3 0.9300
C4 C5 1.374(10)
C4 H4 0.9300
C5 C6 1.391(9)
C5 H5 0.9300
C6 O1 1.384(9)
C7 O1 1.379(8)
C7 C12 1.388(10)
C7 C8 1.395(9)
C8 C9 1.375(10)
C8 H8 0.9300
C9 C10 1.396(11)
C9 H9 0.9300
C10 C11 1.390(10)
C10 H10 0.9300
C11 C12 1.386(9)
C11 H11 0.9300
C12 As1 1.895(7)
C13 C18 1.388(9)
C13 C14 1.390(9)
C13 As1 1.935(7)
C14 C15 1.377(9)
C14 H14 0.9300
C15 C16 1.375(9)
C15 H15 0.9300
C16 O16 1.350(8)
C16 C17 1.409(9)
C17 C18 1.375(10)
C17 H17 0.9300
C18 H18 0.9300
C19 O16 1.425(8)
C19 C20 1.506(11)
C19 H19A 0.9700
C19 H19B 0.9700
C20 H20A 0.9600
C20 H20B 0.9600
C20 H20C 0.9600
C21 C26 1.370(10)
C21 C22 1.388(9)
C21 As2 1.939(7)
C22 C23 1.381(9)
C22 H22 0.9300
C23 C24 1.371(11)
C23 H23 0.9300
C24 C25 1.384(11)
C24 H24 0.9300
C25 C26 1.380(10)
C25 H25 0.9300
C26 O2 1.390(9)
C27 O2 1.365(10)
C27 C28 1.366(11)
C27 C32 1.395(11)
C28 C29 1.387(12)
C28 H28 0.9300
C29 C30 1.391(13)
C29 H29 0.9300
C30 C31 1.362(11)
C30 H30 0.9300
C31 C32 1.408(10)
C31 H31 0.9300
C32 As2 1.916(7)
C33 C34 1.376(10)
C33 C38 1.397(9)
C33 As2 1.943(6)
C34 C35 1.403(10)
C34 H34 0.9300
C35 C36 1.379(11)
C35 H35 0.9300
C36 O36 1.377(8)
C36 C37 1.400(10)
C37 C38 1.391(9)
C37 H37 0.9300
C38 H38 0.9300
C39 O36 1.425(10)
C39 C40 1.487(11)
C39 H39A 0.9700
C39 H39B 0.9700
C40 H40A 0.9600
C40 H40B 0.9600
C40 H40C 0.9600
C41 C46 1.370(9)
C41 C42 1.393(9)
C41 As3 1.930(7)
C42 C43 1.399(10)
C42 H42 0.9300
C43 C44 1.390(11)
C43 H43 0.9300
C44 C45 1.392(11)
C44 H44 0.9300
C45 C46 1.383(10)
C45 H45 0.9300
C46 O3 1.390(9)
C47 C52 1.377(9)
C47 O3 1.394(8)
C47 C48 1.397(10)
C48 C49 1.363(10)
C48 H48 0.9300
C49 C50 1.388(10)
C49 H49 0.9300
C50 C51 1.367(10)
C50 H50 0.9300
C51 C52 1.409(9)
C51 H51 0.9300
C52 As3 1.927(7)
C53 C54 1.397(9)
C53 C58 1.401(9)
C53 As3 1.940(6)
C54 C55 1.407(10)
C54 H54 0.9300
C55 C56 1.392(10)
C55 H55 0.9300
C56 O56 1.364(8)
C56 C57 1.382(9)
C57 C58 1.380(9)
C57 H57 0.9300
C58 H58 0.9300
C59 O56 1.435(8)
C59 C60 1.502(10)
C59 H59A 0.9700
C59 H59B 0.9700
C60 H60C 0.9600
C60 H60A 0.9600
C60 H60B 0.9600
C61 C66 1.386(10)
C61 C62 1.416(10)
C61 As4 1.924(7)
C62 C63 1.361(10)
C62 H62 0.9300
C63 C64 1.398(12)
C63 H63 0.9300
C64 C65 1.389(11)
C64 H64 0.9300
C65 C66 1.382(10)
C65 H65 0.9300
C66 O4 1.383(9)
C67 C72 1.371(10)
C67 C68 1.388(10)
C67 O4 1.395(8)
C68 C69 1.394(10)
C68 H68 0.9300
C69 C70 1.404(11)
C69 H69 0.9300
C70 C71 1.391(10)
C70 H70 0.9300
C71 C72 1.410(9)
C71 H71 0.9300
C72 As4 1.922(7)
C73 C74 1.391(9)
C73 C78 1.408(9)
C73 As4 1.943(6)
C74 C75 1.384(9)
C74 H74 0.9300
C75 C76 1.398(9)
C75 H75 0.9300
C76 O76 1.361(7)
C76 C77 1.387(9)
C77 C78 1.391(9)
C77 H77 0.9300
C78 H78 0.9300
C79 O76 1.437(8)
C79 C80 1.505(10)
C79 H79A 0.9700
C79 H79B 0.9700
C80 H80A 0.9600
C80 H80B 0.9600
C80 H80C 0.9600
C90 N90 1.089(13)
C90 C91 1.423(17)
C91 H91A 0.9600
C91 H91B 0.9600
C91 H91C 0.9600
Cu1 As4 2.3552(10)
Cu1 I3 2.6457(9)
Cu1 Cu2 2.6630(11)
Cu1 Cu3 2.6649(11)
Cu1 I1 2.6823(9)
Cu1 I2 2.7079(9)
Cu1 Cu4 2.8290(12)
Cu2 As3 2.3481(10)
Cu2 Cu3 2.6234(11)
Cu2 I3 2.6678(10)
Cu2 I2 2.6795(9)
Cu2 I4 2.7004(10)
Cu2 Cu4 2.8047(11)
Cu3 As1 2.3377(10)
Cu3 Cu4 2.6589(12)
Cu3 I1 2.6694(9)
Cu3 I4 2.6826(9)
Cu3 I3 2.6917(10)
Cu4 As2 2.3632(11)
Cu4 I2 2.6565(9)
Cu4 I1 2.6601(9)
Cu4 I4 2.6648(9)

loop_
_geom_hbond_atom_site_label_D
_geom_hbond_atom_site_label_H
_geom_hbond_atom_site_label_A
_geom_hbond_distance_DH
_geom_hbond_distance_HA
_geom_hbond_distance_DA
_geom_hbond_angle_DHA
_geom_hbond_site_symmetry_A
_geom_hbond_publ_flag
C78 H78 I2 0.93 3.19 4.093(7) 164.2 . yes
C71 H71 I2 0.93 3.14 4.038(7) 162.0 . yes
C60 H60A I4 0.96 3.17 4.075(8) 156.9 2_576 yes
C48 H48 I1 0.93 3.20 4.030(8) 149.9 1_565 yes
C42 H42 I2 0.93 3.14 4.032(7) 162.3 . yes
C22 H22 I2 0.93 3.18 4.065(8) 160.8 . yes
C18 H18 I4 0.93 3.24 4.127(7) 159.6 . yes
C18 H18 I4 0.93 3.24 4.127(7) 159.6 . yes
C22 H22 I2 0.93 3.18 4.065(8) 160.8 . yes
C42 H42 I2 0.93 3.14 4.032(7) 162.3 . yes
C48 H48 I1 0.93 3.20 4.030(8) 149.9 1_565 yes
C60 H60A I4 0.96 3.17 4.075(8) 156.9 2_576 yes
C71 H71 I2 0.93 3.14 4.038(7) 162.0 . yes
C78 H78 I2 0.93 3.19 4.093(7) 164.2 . yes

loop_
_geom_torsion_atom_site_label_1
_geom_torsion_atom_site_label_2
_geom_torsion_atom_site_label_3
_geom_torsion_atom_site_label_4
_geom_torsion
C6 C1 C2 C3 2.2(10)
As1 C1 C2 C3 178.1(5)
C1 C2 C3 C4 -1.2(11)
C2 C3 C4 C5 -0.2(12)
C3 C4 C5 C6 0.7(12)
C2 C1 C6 O1 176.9(7)
As1 C1 C6 O1 1.0(10)
C2 C1 C6 C5 -1.7(11)
As1 C1 C6 C5 -177.6(6)
C4 C5 C6 C1 0.3(11)
C4 C5 C6 O1 -178.5(7)
O1 C7 C8 C9 -179.7(6)
C12 C7 C8 C9 -0.4(10)
C7 C8 C9 C10 -0.2(11)
C8 C9 C10 C11 -0.3(11)
C9 C10 C11 C12 1.5(11)
C10 C11 C12 C7 -2.0(10)
C10 C11 C12 As1 -179.0(5)
O1 C7 C12 C11 -179.3(7)
C8 C7 C12 C11 1.4(10)
O1 C7 C12 As1 -2.3(10)
C8 C7 C12 As1 178.4(5)
C18 C13 C14 C15 2.2(10)
As1 C13 C14 C15 179.7(5)
C13 C14 C15 C16 -1.0(10)
C14 C15 C16 O16 -178.7(6)
C14 C15 C16 C17 0.9(10)
O16 C16 C17 C18 177.6(6)
C15 C16 C17 C18 -2.0(10)
C16 C17 C18 C13 3.3(10)
C14 C13 C18 C17 -3.3(10)
As1 C13 C18 C17 179.0(5)
C26 C21 C22 C23 2.4(10)
As2 C21 C22 C23 -171.4(5)
C21 C22 C23 C24 -0.5(11)
C22 C23 C24 C25 -0.8(11)
C23 C24 C25 C26 0.2(11)
C22 C21 C26 C25 -3.0(10)
As2 C21 C26 C25 170.6(5)
C22 C21 C26 O2 178.5(6)
As2 C21 C26 O2 -7.9(10)
C24 C25 C26 C21 1.7(11)
C24 C25 C26 O2 -179.6(6)
O2 C27 C28 C29 -173.8(7)
C32 C27 C28 C29 3.8(11)
C27 C28 C29 C30 -1.8(12)
C28 C29 C30 C31 -0.8(12)
C29 C30 C31 C32 1.6(11)
O2 C27 C32 C31 174.3(7)
C28 C27 C32 C31 -3.0(10)
O2 C27 C32 As2 -3.4(10)
C28 C27 C32 As2 179.3(5)
C30 C31 C32 C27 0.3(11)
C30 C31 C32 As2 178.0(6)
C38 C33 C34 C35 -0.3(10)
As2 C33 C34 C35 -179.4(5)
C33 C34 C35 C36 1.4(11)
C34 C35 C36 O36 -179.7(7)
C34 C35 C36 C37 -0.7(11)
O36 C36 C37 C38 178.0(6)
C35 C36 C37 C38 -1.0(10)
C36 C37 C38 C33 2.1(10)
C34 C33 C38 C37 -1.4(10)
As2 C33 C38 C37 177.7(5)
C46 C41 C42 C43 1.6(11)
As3 C41 C42 C43 -175.3(6)
C41 C42 C43 C44 -0.4(12)
C42 C43 C44 C45 -1.2(12)
C43 C44 C45 C46 1.6(11)
C42 C41 C46 C45 -1.2(11)
As3 C41 C46 C45 175.7(5)
C42 C41 C46 O3 -179.6(7)
As3 C41 C46 O3 -2.7(10)
C44 C45 C46 C41 -0.4(11)
C44 C45 C46 O3 178.2(7)
C52 C47 C48 C49 -2.8(12)
O3 C47 C48 C49 -180.0(7)
C47 C48 C49 C50 0.5(12)
C48 C49 C50 C51 0.7(12)
C49 C50 C51 C52 0.3(11)
O3 C47 C52 C51 -179.4(7)
C48 C47 C52 C51 3.7(11)
O3 C47 C52 As3 -1.2(10)
C48 C47 C52 As3 -178.1(6)
C50 C51 C52 C47 -2.3(10)
C50 C51 C52 As3 179.4(5)
C58 C53 C54 C55 0.8(10)
As3 C53 C54 C55 -177.9(5)
C53 C54 C55 C56 -0.2(11)
C54 C55 C56 O56 -180.0(7)
C54 C55 C56 C57 0.3(11)
O56 C56 C57 C58 179.3(6)
C55 C56 C57 C58 -0.9(11)
C56 C57 C58 C53 1.5(11)
C54 C53 C58 C57 -1.5(10)
As3 C53 C58 C57 177.3(5)
C66 C61 C62 C63 1.9(11)
As4 C61 C62 C63 -178.4(6)
C61 C62 C63 C64 -2.0(12)
C62 C63 C64 C65 1.0(12)
C63 C64 C65 C66 0.1(12)
C64 C65 C66 O4 177.9(7)
C64 C65 C66 C61 -0.1(12)
C62 C61 C66 C65 -0.9(11)
As4 C61 C66 C65 179.4(6)
C62 C61 C66 O4 -178.6(7)
As4 C61 C66 O4 1.7(10)
C72 C67 C68 C69 -0.4(12)
O4 C67 C68 C69 -179.1(7)
C67 C68 C69 C70 -0.2(12)
C68 C69 C70 C71 -0.8(11)
C69 C70 C71 C72 2.5(10)
C68 C67 C72 C71 2.0(11)
O4 C67 C72 C71 -179.5(7)
C68 C67 C72 As4 -175.3(6)
O4 C67 C72 As4 3.2(10)
C70 C71 C72 C67 -3.1(10)
C70 C71 C72 As4 174.3(5)
C78 C73 C74 C75 0.7(10)
As4 C73 C74 C75 178.8(5)
C73 C74 C75 C76 -1.8(11)
C74 C75 C76 O76 -179.0(6)
C74 C75 C76 C77 1.0(11)
O76 C76 C77 C78 -179.0(6)
C75 C76 C77 C78 1.0(10)
C76 C77 C78 C73 -2.2(10)
C74 C73 C78 C77 1.3(10)
As4 C73 C78 C77 -176.9(5)
C12 C7 O1 C6 -16.6(11)
C8 C7 O1 C6 162.7(6)
C1 C6 O1 C7 17.2(11)
C5 C6 O1 C7 -164.1(7)
C28 C27 O2 C26 -154.7(6)
C32 C27 O2 C26 27.8(11)
C21 C26 O2 C27 -21.3(10)
C25 C26 O2 C27 160.1(7)
C41 C46 O3 C47 -32.5(11)
C45 C46 O3 C47 149.0(7)
C52 C47 O3 C46 34.6(11)
C48 C47 O3 C46 -148.2(7)
C65 C66 O4 C67 156.8(7)
C61 C66 O4 C67 -25.4(11)
C72 C67 O4 C66 22.6(11)
C68 C67 O4 C66 -158.8(7)
C15 C16 O16 C19 9.7(10)
C17 C16 O16 C19 -169.9(6)
C20 C19 O16 C16 173.2(6)
C35 C36 O36 C39 176.4(7)
C37 C36 O36 C39 -2.6(10)
C40 C39 O36 C36 -176.9(7)
C57 C56 O56 C59 -172.3(6)
C55 C56 O56 C59 7.9(10)
C60 C59 O56 C56 174.6(6)
C77 C76 O76 C79 167.3(6)
C75 C76 O76 C79 -12.7(10)
C80 C79 O76 C76 -174.0(5)
C11 C12 As1 C1 -168.2(6)
C7 C12 As1 C1 14.8(6)
C11 C12 As1 C13 -63.3(6)
C7 C12 As1 C13 119.8(6)
C11 C12 As1 Cu3 68.1(6)
C7 C12 As1 Cu3 -108.9(5)
